data_1505537
loop_
_publ_author_name
'Shi, Min'
'Tang, Xiang-Ying'
'Yang, Yong-Hua'

_publ_section_title
;
 Lewis acid mediated reactions of 1-cyclopropyl-2-arylethanones with
 allenic esters: a facile synthetic protocol for the preparation of
 dihydrofuro[2,3-h]chromen-2-one derivatives.
;
_journal_issue 20
_journal_name_full 'Organic letters'
_journal_page_first 4017
_journal_page_last 4020
_journal_paper_doi 10.1021/ol701713y
_journal_volume 9
_journal_year 2007
_chemical_formula_sum 'C16 H16 O3'
_chemical_formula_weight 256.29
_chemical_name_systematic
; 
 ? 
;
_space_group_IT_number 19
_symmetry_cell_setting orthorhombic
_symmetry_space_group_name_Hall 'P 2ac 2ab'
_symmetry_space_group_name_H-M 'P 21 21 21'
_atom_sites_solution_hydrogens geom
_atom_sites_solution_primary direct
_atom_sites_solution_secondary difmap
_audit_creation_method SHELXL-97
_cell_angle_alpha 90.00
_cell_angle_beta 90.00
_cell_angle_gamma 90.00
_cell_formula_units_Z 4
_cell_length_a 7.1088(10)
_cell_length_b 8.1024(11)
_cell_length_c 22.341(3)
_cell_measurement_reflns_used 1802
_cell_measurement_temperature 293(2)
_cell_measurement_theta_max 47.910
_cell_measurement_theta_min 6.014
_cell_volume 1286.8(3)
_computing_cell_refinement 'Bruker SMART'
_computing_data_collection 'Bruker SMART'
_computing_data_reduction 'Bruker SHELXTL'
_computing_molecular_graphics 'Bruker SHELXTL'
_computing_publication_material 'Bruker SHELXTL'
_computing_structure_refinement 'SHELXL-97 (Sheldrick, 1997)'
_computing_structure_solution 'SHELXS-97 (Sheldrick, 1990)'
_diffrn_ambient_temperature 293(2)
_diffrn_measured_fraction_theta_full 1.000
_diffrn_measured_fraction_theta_max 1.000
_diffrn_measurement_device_type 'CCD area detector'
_diffrn_measurement_method 'phi and omega scans'
_diffrn_radiation_monochromator graphite
_diffrn_radiation_source 'fine-focus sealed tube'
_diffrn_radiation_type MoK\a
_diffrn_radiation_wavelength 0.71073
_diffrn_reflns_av_R_equivalents 0.0840
_diffrn_reflns_av_sigmaI/netI 0.0542
_diffrn_reflns_limit_h_max 8
_diffrn_reflns_limit_h_min -9
_diffrn_reflns_limit_k_max 10
_diffrn_reflns_limit_k_min -9
_diffrn_reflns_limit_l_max 28
_diffrn_reflns_limit_l_min -25
_diffrn_reflns_number 7557
_diffrn_reflns_theta_full 27.00
_diffrn_reflns_theta_max 27.00
_diffrn_reflns_theta_min 1.82
_exptl_absorpt_coefficient_mu 0.091
_exptl_absorpt_correction_T_max 1.0000
_exptl_absorpt_correction_T_min 0.7807
_exptl_absorpt_correction_type empirical
_exptl_absorpt_process_details sadabs
_exptl_crystal_colour colorless
_exptl_crystal_density_diffrn 1.323
_exptl_crystal_density_method 'not measured'
_exptl_crystal_description prismatic
_exptl_crystal_F_000 544
_exptl_crystal_size_max 0.412
_exptl_crystal_size_mid 0.301
_exptl_crystal_size_min 0.097
_refine_diff_density_max 0.156
_refine_diff_density_min -0.142
_refine_diff_density_rms 0.037
_refine_ls_abs_structure_details 'Flack H D (1983), Acta Cryst. A39, 876-881'
_refine_ls_abs_structure_Flack -10(10)
_refine_ls_extinction_coef 0.030(3)
_refine_ls_extinction_expression Fc^*^=kFc[1+0.001xFc^2^\l^3^/sin(2\q)]^-1/4^
_refine_ls_extinction_method SHELXL
_refine_ls_goodness_of_fit_ref 0.918
_refine_ls_hydrogen_treatment constr
_refine_ls_matrix_type full
_refine_ls_number_parameters 175
_refine_ls_number_reflns 1649
_refine_ls_number_restraints 0
_refine_ls_restrained_S_all 0.918
_refine_ls_R_factor_all 0.0526
_refine_ls_R_factor_gt 0.0399
_refine_ls_shift/su_max 0.000
_refine_ls_shift/su_mean 0.000
_refine_ls_structure_factor_coef Fsqd
_refine_ls_weighting_details 'calc w=1/[\s^2^(Fo^2^)+(0.0434P)^2^+0.0000P] where P=(Fo^2^+2Fc^2^)/3'
_refine_ls_weighting_scheme calc
_refine_ls_wR_factor_gt 0.0852
_refine_ls_wR_factor_ref 0.0886
_reflns_number_gt 1223
_reflns_number_total 1649
_reflns_threshold_expression >2sigma(I)
_cod_data_source_file ol701713y-file002.cif
_cod_data_source_block cd27273
_cod_depositor_comments
;
The following automatic conversions were performed:

'_symmetry_cell_setting' value 'Orthorhombic' changed to
'orthorhombic' according to
/home/saulius/struct/CIF-dictionaries/cif_core.dic dictionary named
'cif_core.dic' version 2.4.1 from 2010-06-29.

Automatic conversion script
Id: cif_fix_values 1715 2011-07-08 13:25:40Z adriana 
;
_cod_original_sg_symbol_H-M P2(1)2(1)2(1)
_cod_database_code 1505537

loop_
_symmetry_equiv_pos_as_xyz
'x, y, z'
'-x+1/2, -y, z+1/2'
'-x, y+1/2, -z+1/2'
'x+1/2, -y+1/2, -z'

loop_
_atom_site_label
_atom_site_type_symbol
_atom_site_fract_x
_atom_site_fract_y
_atom_site_fract_z
_atom_site_U_iso_or_equiv
_atom_site_adp_type
_atom_site_occupancy
_atom_site_symmetry_multiplicity
_atom_site_calc_flag
_atom_site_refinement_flags
O1 O 1.2244(2) 0.4499(2) 0.06450(8) 0.0618(5) Uani 1 1 d .
O2 O 1.0086(2) 0.5541(2) 0.00608(7) 0.0531(5) Uani 1 1 d .
O3 O 0.5119(2) 0.54565(19) 0.36344(6) 0.0497(5) Uani 1 1 d .
C1 C 1.0673(3) 0.5029(3) 0.06014(10) 0.0430(6) Uani 1 1 d .
C2 C 0.9322(3) 0.5128(3) 0.11158(9) 0.0361(5) Uani 1 1 d .
C3 C 0.7551(3) 0.4323(3) 0.10533(9) 0.0382(5) Uani 1 1 d .
C4 C 0.7050(4) 0.3543(3) 0.04607(10) 0.0508(7) Uani 1 1 d .
H4A H 0.5903 0.2906 0.0507 0.061 Uiso 1 1 calc R
H4B H 0.8045 0.2790 0.0344 0.061 Uiso 1 1 calc R
C5 C 0.6768(4) 0.4824(3) -0.00335(11) 0.0588(7) Uani 1 1 d .
H5A H 0.6845 0.4281 -0.0420 0.071 Uiso 1 1 calc R
H5B H 0.5520 0.5298 0.0003 0.071 Uiso 1 1 calc R
C6 C 0.8200(4) 0.6178(3) -0.00074(11) 0.0567(7) Uani 1 1 d .
H6A H 0.8130 0.6826 -0.0372 0.068 Uiso 1 1 calc R
H6B H 0.7914 0.6901 0.0326 0.068 Uiso 1 1 calc R
C7 C 0.9832(3) 0.5919(2) 0.16377(9) 0.0362(5) Uani 1 1 d .
C8 C 0.8567(3) 0.5866(3) 0.21336(9) 0.0345(5) Uani 1 1 d .
C9 C 0.8963(3) 0.6649(3) 0.26897(10) 0.0422(6) Uani 1 1 d .
H9 H 1.0054 0.7272 0.2731 0.051 Uiso 1 1 calc R
C10 C 0.7771(3) 0.6499(3) 0.31615(9) 0.0439(6) Uani 1 1 d .
H10 H 0.8060 0.7018 0.3521 0.053 Uiso 1 1 calc R
C11 C 0.6124(3) 0.5581(3) 0.31157(9) 0.0380(5) Uani 1 1 d .
C12 C 0.5629(3) 0.4871(3) 0.25842(9) 0.0374(6) Uani 1 1 d .
H12 H 0.4502 0.4296 0.2551 0.045 Uiso 1 1 calc R
C13 C 0.6848(3) 0.5015(3) 0.20804(9) 0.0340(5) Uani 1 1 d .
C14 C 0.6367(3) 0.4279(3) 0.15273(9) 0.0392(6) Uani 1 1 d .
H14 H 0.5211 0.3753 0.1488 0.047 Uiso 1 1 calc R
C15 C 1.1649(3) 0.6855(3) 0.16913(11) 0.0538(7) Uani 1 1 d .
H15A H 1.2343 0.6760 0.1324 0.081 Uiso 1 1 calc R
H15B H 1.2380 0.6405 0.2014 0.081 Uiso 1 1 calc R
H15C H 1.1386 0.7996 0.1770 0.081 Uiso 1 1 calc R
C16 C 0.3404(4) 0.4569(4) 0.36214(11) 0.0643(8) Uani 1 1 d .
H16A H 0.2582 0.5047 0.3328 0.096 Uiso 1 1 calc R
H16B H 0.2818 0.4620 0.4008 0.096 Uiso 1 1 calc R
H16C H 0.3649 0.3438 0.3520 0.096 Uiso 1 1 calc R

loop_
_atom_site_aniso_label
_atom_site_aniso_U_11
_atom_site_aniso_U_22
_atom_site_aniso_U_33
_atom_site_aniso_U_23
_atom_site_aniso_U_13
_atom_site_aniso_U_12
O1 0.0422(10) 0.0895(14) 0.0536(11) 0.0005(10) 0.0064(9) 0.0085(11)
O2 0.0497(10) 0.0757(12) 0.0338(9) 0.0074(8) 0.0047(8) 0.0001(10)
O3 0.0600(11) 0.0583(10) 0.0306(8) -0.0035(7) 0.0063(8) -0.0045(10)
C1 0.0408(13) 0.0507(15) 0.0376(13) 0.0011(11) 0.0025(11) -0.0023(12)
C2 0.0366(11) 0.0386(12) 0.0329(11) 0.0015(9) -0.0002(10) 0.0004(11)
C3 0.0402(12) 0.0420(13) 0.0324(11) -0.0032(10) -0.0032(10) -0.0014(12)
C4 0.0511(15) 0.0645(16) 0.0369(13) -0.0150(12) 0.0042(11) -0.0113(14)
C5 0.0529(15) 0.090(2) 0.0334(13) -0.0077(14) -0.0042(12) 0.0023(16)
C6 0.0597(16) 0.0714(18) 0.0391(13) 0.0135(14) -0.0027(13) 0.0080(16)
C7 0.0372(12) 0.0346(12) 0.0367(12) 0.0031(9) -0.0045(10) -0.0025(11)
C8 0.0370(11) 0.0353(12) 0.0311(11) 0.0015(9) -0.0065(9) 0.0000(11)
C9 0.0425(13) 0.0443(14) 0.0400(13) -0.0037(11) -0.0089(11) -0.0047(12)
C10 0.0549(15) 0.0473(14) 0.0296(12) -0.0066(10) -0.0096(12) 0.0015(13)
C11 0.0454(13) 0.0381(13) 0.0303(11) 0.0010(10) -0.0002(10) 0.0051(11)
C12 0.0369(12) 0.0428(13) 0.0327(12) -0.0005(10) -0.0004(10) 0.0004(11)
C13 0.0376(12) 0.0336(12) 0.0308(11) 0.0006(9) -0.0029(9) 0.0016(11)
C14 0.0368(12) 0.0474(14) 0.0333(12) -0.0041(10) -0.0008(10) -0.0085(11)
C15 0.0477(14) 0.0648(17) 0.0490(15) -0.0043(13) -0.0018(12) -0.0133(15)
C16 0.0629(17) 0.087(2) 0.0431(14) 0.0003(15) 0.0100(14) -0.0141(17)

loop_
_atom_type_symbol
_atom_type_description
_atom_type_scat_dispersion_real
_atom_type_scat_dispersion_imag
_atom_type_scat_source
C C 0.0033 0.0000 'International Tables Vol C Tables 4.2.6.8 and 6.1.1.4'
H H 0.0000 0.0000 'International Tables Vol C Tables 4.2.6.8 and 6.1.1.4'
O O 0.0106 0.0000 'International Tables Vol C Tables 4.2.6.8 and 6.1.1.4'

loop_
_geom_angle_atom_site_label_1
_geom_angle_atom_site_label_2
_geom_angle_atom_site_label_3
_geom_angle
C1 O2 C6 119.58(18)
C11 O3 C16 118.08(17)
O1 C1 O2 118.2(2)
O1 C1 C2 123.6(2)
O2 C1 C2 118.2(2)
C7 C2 C3 121.89(19)
C7 C2 C1 120.3(2)
C3 C2 C1 117.80(19)
C14 C3 C2 119.00(19)
C14 C3 C4 121.9(2)
C2 C3 C4 119.09(19)
C3 C4 C5 112.4(2)
C3 C4 H4A 109.1
C5 C4 H4A 109.1
C3 C4 H4B 109.1
C5 C4 H4B 109.1
H4A C4 H4B 107.9
C6 C5 C4 112.3(2)
C6 C5 H5A 109.1
C4 C5 H5A 109.1
C6 C5 H5B 109.1
C4 C5 H5B 109.1
H5A C5 H5B 107.9
O2 C6 C5 111.9(2)
O2 C6 H6A 109.2
C5 C6 H6A 109.2
O2 C6 H6B 109.2
C5 C6 H6B 109.2
H6A C6 H6B 107.9
C2 C7 C8 118.42(19)
C2 C7 C15 121.88(19)
C8 C7 C15 119.69(19)
C13 C8 C9 117.64(19)
C13 C8 C7 119.75(18)
C9 C8 C7 122.6(2)
C10 C9 C8 120.9(2)
C10 C9 H9 119.5
C8 C9 H9 119.5
C9 C10 C11 121.1(2)
C9 C10 H10 119.5
C11 C10 H10 119.5
O3 C11 C12 124.9(2)
O3 C11 C10 114.68(18)
C12 C11 C10 120.4(2)
C11 C12 C13 119.7(2)
C11 C12 H12 120.1
C13 C12 H12 120.1
C8 C13 C14 119.33(19)
C8 C13 C12 120.06(19)
C14 C13 C12 120.6(2)
C3 C14 C13 121.5(2)
C3 C14 H14 119.2
C13 C14 H14 119.2
C7 C15 H15A 109.5
C7 C15 H15B 109.5
H15A C15 H15B 109.5
C7 C15 H15C 109.5
H15A C15 H15C 109.5
H15B C15 H15C 109.5
O3 C16 H16A 109.5
O3 C16 H16B 109.5
H16A C16 H16B 109.5
O3 C16 H16C 109.5
H16A C16 H16C 109.5
H16B C16 H16C 109.5

loop_
_geom_bond_atom_site_label_1
_geom_bond_atom_site_label_2
_geom_bond_distance
O1 C1 1.200(3)
O2 C1 1.343(3)
O2 C6 1.445(3)
O3 C11 1.365(2)
O3 C16 1.416(3)
C1 C2 1.500(3)
C2 C7 1.379(3)
C2 C3 1.425(3)
C3 C14 1.353(3)
C3 C4 1.510(3)
C4 C5 1.528(4)
C4 H4A 0.9700
C4 H4B 0.9700
C5 C6 1.498(4)
C5 H5A 0.9700
C5 H5B 0.9700
C6 H6A 0.9700
C6 H6B 0.9700
C7 C8 1.428(3)
C7 C15 1.502(3)
C8 C13 1.408(3)
C8 C9 1.423(3)
C9 C10 1.358(3)
C9 H9 0.9300
C10 C11 1.391(3)
C10 H10 0.9300
C11 C12 1.366(3)
C12 C13 1.425(3)
C12 H12 0.9300
C13 C14 1.414(3)
C14 H14 0.9300
C15 H15A 0.9600
C15 H15B 0.9600
C15 H15C 0.9600
C16 H16A 0.9600
C16 H16B 0.9600
C16 H16C 0.9600

loop_
_geom_torsion_atom_site_label_1
_geom_torsion_atom_site_label_2
_geom_torsion_atom_site_label_3
_geom_torsion_atom_site_label_4
_geom_torsion
C6 O2 C1 O1 179.7(2)
C6 O2 C1 C2 0.6(3)
O1 C1 C2 C7 53.7(3)
O2 C1 C2 C7 -127.2(2)
O1 C1 C2 C3 -123.6(3)
O2 C1 C2 C3 55.4(3)
C7 C2 C3 C14 -2.6(3)
C1 C2 C3 C14 174.7(2)
C7 C2 C3 C4 177.5(2)
C1 C2 C3 C4 -5.2(3)
C14 C3 C4 C5 112.5(3)
C2 C3 C4 C5 -67.5(3)
C3 C4 C5 C6 41.0(3)
C1 O2 C6 C5 -78.3(3)
C4 C5 C6 O2 47.3(3)
C3 C2 C7 C8 2.4(3)
C1 C2 C7 C8 -174.8(2)
C3 C2 C7 C15 -176.3(2)
C1 C2 C7 C15 6.5(3)
C2 C7 C8 C13 0.2(3)
C15 C7 C8 C13 178.9(2)
C2 C7 C8 C9 -179.7(2)
C15 C7 C8 C9 -1.0(3)
C13 C8 C9 C10 3.6(3)
C7 C8 C9 C10 -176.5(2)
C8 C9 C10 C11 -0.2(3)
C16 O3 C11 C12 -2.0(3)
C16 O3 C11 C10 178.8(2)
C9 C10 C11 O3 176.3(2)
C9 C10 C11 C12 -3.0(3)
O3 C11 C12 C13 -176.6(2)
C10 C11 C12 C13 2.6(3)
C9 C8 C13 C14 177.38(19)
C7 C8 C13 C14 -2.5(3)
C9 C8 C13 C12 -3.9(3)
C7 C8 C13 C12 176.19(19)
C11 C12 C13 C8 0.9(3)
C11 C12 C13 C14 179.6(2)
C2 C3 C14 C13 0.1(3)
C4 C3 C14 C13 -179.9(2)
C8 C13 C14 C3 2.4(3)
C12 C13 C14 C3 -176.3(2)

loop_
_cod_related_entry_id
_cod_related_entry_database
_cod_related_entry_code
1 ChemSpider 30651633
